data_7153851
loop_
_publ_author_name
'Yamamoto, Hiroaki'
'Ohkubo, Kei'
'Akimoto, Seiji'
'Fukuzumi, Shunichi'
'Tsuda, Akihiko'

_publ_section_title
;
 Control of reaction pathways in the photochemical reaction of a quinone
 with tetramethylethylene by metal binding.
;
_journal_issue 36
_journal_name_full 'Organic &amp; biomolecular chemistry'
_journal_page_first 7004
_journal_page_last 7017
_journal_paper_doi 10.1039/c4ob00659c
_journal_volume 12
_journal_year 2014
_chemical_formula_moiety 'C13 H18 O3'
_chemical_formula_sum 'C13 H18 O3'
_chemical_formula_weight 222.27
_chemical_name_common 3aE0
_chemical_name_systematic
;
?
;
_space_group_IT_number 14
_symmetry_cell_setting monoclinic
_symmetry_space_group_name_Hall '-P 2ybc'
_symmetry_space_group_name_H-M 'P 1 21/c 1'
_atom_sites_solution_hydrogens geom
_atom_sites_solution_primary direct
_atom_sites_solution_secondary difmap
_audit_creation_method SHELXL-97
_cell_angle_alpha 90.00
_cell_angle_beta 99.692(2)
_cell_angle_gamma 90.00
_cell_formula_units_Z 4
_cell_length_a 7.0639(16)
_cell_length_b 12.459(3)
_cell_length_c 14.360(3)
_cell_measurement_reflns_used 2756
_cell_measurement_temperature 296(2)
_cell_measurement_theta_max 27.438
_cell_measurement_theta_min 2.178
_cell_volume 1245.8(5)
_computing_cell_refinement 'APEXII (Bruker AXS, 2006)'
_computing_data_collection 'APEXII (Bruker AXS, 2006)'
_computing_data_reduction 'SAINT (Bruker AXS, 2004)'
_computing_molecular_graphics 'Bruker XSHELL ver. 6.31'
_computing_publication_material 'Bruker XSHELL ver. 6.31'
_computing_structure_refinement 'SHELXL-97 (Sheldrick, 1997)'
_computing_structure_solution 'SHELXS-97 (Sheldrick, 1990)'
_diffrn_ambient_temperature 296(2)
_diffrn_detector_area_resol_mean 8.333
_diffrn_measured_fraction_theta_full 0.988
_diffrn_measured_fraction_theta_max 0.988
_diffrn_measurement_device_type 'Bruker APEXII CCD area detector'
_diffrn_measurement_method 'phi and omega scans'
_diffrn_radiation_monochromator 'Bruker Helios multilayer confocal mirror'
_diffrn_radiation_source 'Bruker TXS fine-focus rotating anode'
_diffrn_radiation_type MoK\a
_diffrn_radiation_wavelength 0.71073
_diffrn_reflns_av_R_equivalents 0.0287
_diffrn_reflns_av_sigmaI/netI 0.0317
_diffrn_reflns_limit_h_max 9
_diffrn_reflns_limit_h_min -8
_diffrn_reflns_limit_k_max 8
_diffrn_reflns_limit_k_min -16
_diffrn_reflns_limit_l_max 16
_diffrn_reflns_limit_l_min -18
_diffrn_reflns_number 6900
_diffrn_reflns_theta_full 27.44
_diffrn_reflns_theta_max 27.44
_diffrn_reflns_theta_min 2.18
_exptl_absorpt_coefficient_mu 0.083
_exptl_absorpt_correction_T_max 0.992
_exptl_absorpt_correction_T_min 0.971
_exptl_absorpt_correction_type empirical
_exptl_absorpt_process_details 'program SADABS ver. 2.03(Sheldrick)'
_exptl_crystal_colour colorless
_exptl_crystal_density_diffrn 1.185
_exptl_crystal_density_method 'not measured'
_exptl_crystal_description plate
_exptl_crystal_F_000 480
_exptl_crystal_size_max 0.4
_exptl_crystal_size_mid 0.3
_exptl_crystal_size_min 0.1
_refine_diff_density_max 0.196
_refine_diff_density_min -0.201
_refine_diff_density_rms 0.037
_refine_ls_extinction_method none
_refine_ls_goodness_of_fit_ref 1.227
_refine_ls_hydrogen_treatment constr
_refine_ls_matrix_type full
_refine_ls_number_parameters 150
_refine_ls_number_reflns 2815
_refine_ls_number_restraints 0
_refine_ls_restrained_S_all 1.227
_refine_ls_R_factor_all 0.0564
_refine_ls_R_factor_gt 0.0455
_refine_ls_shift/su_max 0.000
_refine_ls_shift/su_mean 0.000
_refine_ls_structure_factor_coef Fsqd
_refine_ls_weighting_details 'calc w=1/[\s^2^(Fo^2^)+(0.1000P)^2^+0.0000P] where P=(Fo^2^+2Fc^2^)/3'
_refine_ls_weighting_scheme calc
_refine_ls_wR_factor_gt 0.1584
_refine_ls_wR_factor_ref 0.1720
_reflns_number_gt 2241
_reflns_number_total 2815
_reflns_threshold_expression >2sigma(I)
_cod_data_source_file c4ob00659c2.cif
_cod_data_source_block 3aE0
_cod_depositor_comments 'Adding full bibliography for 7153851.cif.'
_cod_original_sg_symbol_H-M P2(1)/c
_cod_database_code 7153851

loop_
_symmetry_equiv_pos_as_xyz
'x, y, z'
'-x, y+1/2, -z+1/2'
'-x, -y, -z'
'x, -y-1/2, z-1/2'

loop_
_atom_site_label
_atom_site_type_symbol
_atom_site_fract_x
_atom_site_fract_y
_atom_site_fract_z
_atom_site_U_iso_or_equiv
_atom_site_adp_type
_atom_site_occupancy
_atom_site_symmetry_multiplicity
_atom_site_calc_flag
_atom_site_refinement_flags
C3 C 0.03673(18) 0.32167(10) 0.24702(8) 0.0377(3) Uani 1 1 d .
H3 H -0.0009 0.2742 0.2905 0.045 Uiso 1 1 calc R
C1 C 0.17440(16) 0.49179(10) 0.21178(8) 0.0328(3) Uani 1 1 d .
C6 C 0.14633(18) 0.46325(10) 0.11774(8) 0.0366(3) Uani 1 1 d .
H6 H 0.1817 0.5108 0.0738 0.044 Uiso 1 1 calc R
C4 C 0.01289(17) 0.29442(10) 0.15200(9) 0.0364(3) Uani 1 1 d .
C5 C 0.06684(18) 0.36560(10) 0.08761(9) 0.0391(3) Uani 1 1 d .
H5 H 0.0496 0.3477 0.0239 0.047 Uiso 1 1 calc R
C2 C 0.11728(17) 0.42037(10) 0.27693(8) 0.0360(3) Uani 1 1 d .
C8 C 0.45508(18) 0.61024(11) 0.25451(10) 0.0416(3) Uani 1 1 d .
C11 C 0.5106(2) 0.61951(13) 0.15752(11) 0.0515(4) Uani 1 1 d .
C10 C 0.4806(2) 0.71693(14) 0.30611(14) 0.0673(5) Uani 1 1 d .
H10A H 0.3961 0.7692 0.2721 0.101 Uiso 1 1 calc R
H10B H 0.6112 0.7405 0.3104 0.101 Uiso 1 1 calc R
H10C H 0.4506 0.7085 0.3685 0.101 Uiso 1 1 calc R
C7 C 0.0963(3) 0.38482(15) 0.43783(10) 0.0654(5) Uani 1 1 d .
H7A H -0.0395 0.3713 0.4251 0.098 Uiso 1 1 calc R
H7B H 0.1299 0.4173 0.4990 0.098 Uiso 1 1 calc R
H7C H 0.1644 0.3183 0.4366 0.098 Uiso 1 1 calc R
C9 C 0.5582(2) 0.52181(16) 0.31502(13) 0.0671(5) Uani 1 1 d .
H9A H 0.5111 0.5184 0.3739 0.101 Uiso 1 1 calc R
H9B H 0.6936 0.5365 0.3270 0.101 Uiso 1 1 calc R
H9C H 0.5355 0.4545 0.2826 0.101 Uiso 1 1 calc R
C13 C 0.4133(3) 0.70553(18) 0.09476(15) 0.0836(6) Uani 1 1 d .
H13A H 0.4725 0.7734 0.1129 0.125 Uiso 1 1 calc R
H13B H 0.2799 0.7084 0.1006 0.125 Uiso 1 1 calc R
H13C H 0.4246 0.6902 0.0304 0.125 Uiso 1 1 calc R
C12 C 0.6398(3) 0.55614(19) 0.12901(16) 0.0866(7) Uani 1 1 d .
H12A H 0.6710 0.5649 0.0691 0.104 Uiso 1 1 calc R
H12B H 0.6993 0.5028 0.1689 0.104 Uiso 1 1 calc R
O1 O 0.24415(12) 0.59230(7) 0.24269(6) 0.0374(3) Uani 1 1 d .
O3 O -0.05875(16) 0.19759(8) 0.11900(7) 0.0508(3) Uani 1 1 d .
H3O H -0.0979 0.1649 0.1615 0.076 Uiso 1 1 calc R
O2 O 0.14614(16) 0.45471(8) 0.36832(6) 0.0533(3) Uani 1 1 d .

loop_
_atom_site_aniso_label
_atom_site_aniso_U_11
_atom_site_aniso_U_22
_atom_site_aniso_U_33
_atom_site_aniso_U_23
_atom_site_aniso_U_13
_atom_site_aniso_U_12
C3 0.0439(7) 0.0316(6) 0.0396(7) 0.0032(5) 0.0130(5) -0.0041(5)
C1 0.0328(6) 0.0254(6) 0.0404(7) -0.0009(5) 0.0068(5) -0.0008(4)
C6 0.0414(6) 0.0324(7) 0.0368(6) 0.0059(5) 0.0092(5) -0.0025(5)
C4 0.0358(6) 0.0295(6) 0.0450(7) -0.0041(5) 0.0102(5) -0.0023(5)
C5 0.0441(7) 0.0387(7) 0.0346(6) -0.0028(5) 0.0068(5) -0.0024(5)
C2 0.0398(6) 0.0331(7) 0.0361(7) -0.0017(5) 0.0096(5) -0.0026(5)
C8 0.0346(6) 0.0381(7) 0.0527(8) -0.0051(6) 0.0088(5) -0.0055(5)
C11 0.0429(8) 0.0560(9) 0.0587(9) -0.0039(7) 0.0175(6) -0.0115(7)
C10 0.0570(10) 0.0589(10) 0.0899(13) -0.0312(9) 0.0241(9) -0.0246(8)
C7 0.0934(13) 0.0649(11) 0.0400(8) 0.0038(8) 0.0172(8) -0.0164(9)
C9 0.0494(9) 0.0729(12) 0.0732(11) 0.0116(10) -0.0062(8) 0.0002(8)
C13 0.0954(15) 0.0784(14) 0.0786(13) 0.0261(11) 0.0194(11) -0.0168(11)
C12 0.0673(11) 0.1117(18) 0.0886(14) -0.0211(12) 0.0354(10) 0.0032(11)
O1 0.0360(5) 0.0275(5) 0.0504(5) -0.0045(4) 0.0125(4) -0.0042(3)
O3 0.0663(7) 0.0366(6) 0.0533(6) -0.0114(4) 0.0214(5) -0.0170(4)
O2 0.0798(7) 0.0470(6) 0.0357(5) -0.0050(4) 0.0170(5) -0.0192(5)

loop_
_atom_type_symbol
_atom_type_description
_atom_type_scat_dispersion_real
_atom_type_scat_dispersion_imag
_atom_type_scat_source
C C 0.0033 0.0016 'International Tables Vol C Tables 4.2.6.8 and 6.1.1.4'
H H 0.0000 0.0000 'International Tables Vol C Tables 4.2.6.8 and 6.1.1.4'
O O 0.0106 0.0060 'International Tables Vol C Tables 4.2.6.8 and 6.1.1.4'

loop_
_geom_angle_atom_site_label_1
_geom_angle_atom_site_label_2
_geom_angle_atom_site_label_3
_geom_angle
C4 C3 C2 119.66(11)
C4 C3 H3 120.2
C2 C3 H3 120.2
C6 C1 O1 122.00(10)
C6 C1 C2 118.76(11)
O1 C1 C2 119.06(10)
C1 C6 C5 121.27(11)
C1 C6 H6 119.4
C5 C6 H6 119.4
O3 C4 C5 117.67(11)
O3 C4 C3 122.34(11)
C5 C4 C3 119.97(11)
C6 C5 C4 120.04(11)
C6 C5 H5 120.0
C4 C5 H5 120.0
O2 C2 C3 124.17(11)
O2 C2 C1 115.54(11)
C3 C2 C1 120.29(11)
O1 C8 C9 109.42(11)
O1 C8 C11 108.44(10)
C9 C8 C11 114.20(13)
O1 C8 C10 102.80(10)
C9 C8 C10 110.58(14)
C11 C8 C10 110.77(12)
C12 C11 C13 120.92(18)
C12 C11 C8 122.58(17)
C13 C11 C8 116.50(14)
C8 C10 H10A 109.5
C8 C10 H10B 109.5
H10A C10 H10B 109.5
C8 C10 H10C 109.5
H10A C10 H10C 109.5
H10B C10 H10C 109.5
O2 C7 H7A 109.5
O2 C7 H7B 109.5
H7A C7 H7B 109.5
O2 C7 H7C 109.5
H7A C7 H7C 109.5
H7B C7 H7C 109.5
C8 C9 H9A 109.5
C8 C9 H9B 109.5
H9A C9 H9B 109.5
C8 C9 H9C 109.5
H9A C9 H9C 109.5
H9B C9 H9C 109.5
C11 C13 H13A 109.5
C11 C13 H13B 109.5
H13A C13 H13B 109.5
C11 C13 H13C 109.5
H13A C13 H13C 109.5
H13B C13 H13C 109.5
C11 C12 H12A 120.0
C11 C12 H12B 120.0
H12A C12 H12B 120.0
C1 O1 C8 117.76(9)
C4 O3 H3O 109.5
C2 O2 C7 118.17(12)

loop_
_geom_bond_atom_site_label_1
_geom_bond_atom_site_label_2
_geom_bond_distance
C3 C4 1.3886(18)
C3 C2 1.3922(18)
C3 H3 0.9300
C1 C6 1.3781(17)
C1 O1 1.3908(15)
C1 C2 1.3990(17)
C6 C5 1.3787(17)
C6 H6 0.9300
C4 O3 1.3621(15)
C4 C5 1.3803(17)
C5 H5 0.9300
C2 O2 1.3626(15)
C8 O1 1.4879(15)
C8 C9 1.512(2)
C8 C11 1.514(2)
C8 C10 1.518(2)
C11 C12 1.322(2)
C11 C13 1.492(3)
C10 H10A 0.9600
C10 H10B 0.9600
C10 H10C 0.9600
C7 O2 1.4133(18)
C7 H7A 0.9600
C7 H7B 0.9600
C7 H7C 0.9600
C9 H9A 0.9600
C9 H9B 0.9600
C9 H9C 0.9600
C13 H13A 0.9600
C13 H13B 0.9600
C13 H13C 0.9600
C12 H12A 0.9300
C12 H12B 0.9300
O3 H3O 0.8200
